data_4514030
loop_
_publ_author_name
'Kalvet, Indrek'
'Guo, Qianqian'
'Tizzard, Graham J.'
'Schoenebeck, Franziska'

_publ_section_title
;
 When Weaker Can Be Tougher: The Role of Oxidation State (I) in P- vs
 N-Ligand-Derived Ni-Catalyzed Trifluoromethylthiolation of Aryl Halides.
;
_journal_issue 3
_journal_name_full 'ACS catalysis'
_journal_page_first 2126
_journal_page_last 2132
_journal_paper_doi 10.1021/acscatal.6b03344
_journal_volume 7
_journal_year 2017
_chemical_formula_moiety 'C35 H28 F2 Fe Ni P2 S, C7 H8'
_chemical_formula_sum 'C42 H36 F2 Fe Ni P2 S'
_chemical_formula_weight 787.27
_chemical_name_common (dppf)Ni(SCF2)
_chemical_name_systematic
;
 ?
;
_space_group_crystal_system triclinic
_space_group_IT_number 2
_space_group_name_Hall '-P 1'
_space_group_name_H-M_alt 'P -1'
_symmetry_space_group_name_Hall '-P 1'
_symmetry_space_group_name_H-M 'P -1'
_atom_sites_solution_hydrogens geom
_audit_creation_method SHELXL-2013
_cell_angle_alpha 78.1070(10)
_cell_angle_beta 72.5100(10)
_cell_angle_gamma 67.2790(10)
_cell_formula_units_Z 2
_cell_length_a 11.2326(10)
_cell_length_b 11.3360(10)
_cell_length_c 16.1197(14)
_cell_measurement_reflns_used 4356
_cell_measurement_temperature 100(2)
_cell_measurement_theta_max 26.49
_cell_measurement_theta_min 2.26
_cell_volume 1796.3(3)
_computing_cell_refinement 'SAINT (Bruker, 2009)'
_computing_data_collection 'SMART (Bruker, 2002)'
_computing_data_reduction 'SAINT (Bruker, 2009)'
_computing_molecular_graphics 'PLATON (Spek, 2009)'
_computing_publication_material 'SHELXL-2013 (Sheldrick, 2013)'
_computing_structure_refinement 'SHELXL-2013 (Sheldrick, 2013)'
_computing_structure_solution 'SHELXS97 (Sheldrick, 2008)'
_diffrn_ambient_temperature 100(2)
_diffrn_measured_fraction_theta_full 1.000
_diffrn_measured_fraction_theta_max 0.994
_diffrn_measurement_device_type 'CCD area detector'
_diffrn_measurement_method 'omega scans'
_diffrn_radiation_type MoK\a
_diffrn_radiation_wavelength 0.71073
_diffrn_reflns_av_R_equivalents 0.0529
_diffrn_reflns_av_unetI/netI 0.0623
_diffrn_reflns_Laue_measured_fraction_full 1.000
_diffrn_reflns_Laue_measured_fraction_max 0.994
_diffrn_reflns_limit_h_max 14
_diffrn_reflns_limit_h_min -14
_diffrn_reflns_limit_k_max 14
_diffrn_reflns_limit_k_min -14
_diffrn_reflns_limit_l_max 20
_diffrn_reflns_limit_l_min -20
_diffrn_reflns_number 22492
_diffrn_reflns_point_group_measured_fraction_full 1.000
_diffrn_reflns_point_group_measured_fraction_max 0.994
_diffrn_reflns_theta_full 25.242
_diffrn_reflns_theta_max 26.701
_diffrn_reflns_theta_min 2.027
_diffrn_source microsource
_exptl_absorpt_coefficient_mu 1.116
_exptl_absorpt_correction_T_max 0.7454
_exptl_absorpt_correction_T_min 0.4831
_exptl_absorpt_correction_type multi-scan
_exptl_absorpt_process_details SADABS
_exptl_crystal_colour 'light yellow'
_exptl_crystal_density_diffrn 1.456
_exptl_crystal_description block
_exptl_crystal_F_000 812
_exptl_crystal_size_max 0.300
_exptl_crystal_size_mid 0.300
_exptl_crystal_size_min 0.210
_refine_diff_density_max 0.424
_refine_diff_density_min -0.467
_refine_diff_density_rms 0.071
_refine_ls_extinction_method none
_refine_ls_goodness_of_fit_ref 1.028
_refine_ls_hydrogen_treatment constr
_refine_ls_matrix_type full
_refine_ls_number_parameters 443
_refine_ls_number_reflns 7576
_refine_ls_number_restraints 0
_refine_ls_restrained_S_all 1.028
_refine_ls_R_factor_all 0.0422
_refine_ls_R_factor_gt 0.0345
_refine_ls_shift/su_max 0.001
_refine_ls_shift/su_mean 0.000
_refine_ls_structure_factor_coef Fsqd
_refine_ls_weighting_details 'w=1/[\s^2^(Fo^2^)+(0.0085P)^2^+1.0053P] where P=(Fo^2^+2Fc^2^)/3'
_refine_ls_weighting_scheme calc
_refine_ls_wR_factor_gt 0.0812
_refine_ls_wR_factor_ref 0.0849
_reflns_Friedel_coverage 0.000
_reflns_number_gt 6453
_reflns_number_total 7576
_reflns_threshold_expression 'I > 2\s(I)'
_cod_data_source_file cs6b03344_si_003.cif
_cod_data_source_block 1
_cod_depositor_comments
;Adding full bibliography for 4514030--4514031.cif.

 Adding full bibliography for 4514030--4514061.cif.
;
_cod_database_code 4514030
_shelx_space_group_comment
;
The symmetry employed for this shelxl refinement is uniquely defined
by the following loop, which should always be used as a source of
symmetry information in preference to the above space-group names.
They are only intended as comments.
;
_shelx_estimated_absorpt_t_min 0.731
_shelx_estimated_absorpt_t_max 0.799
_shelxl_version_number 2013-4

loop_
_space_group_symop_operation_xyz
'x, y, z'
'-x, -y, -z'

loop_
_atom_site_label
_atom_site_type_symbol
_atom_site_fract_x
_atom_site_fract_y
_atom_site_fract_z
_atom_site_U_iso_or_equiv
_atom_site_adp_type
_atom_site_occupancy
_atom_site_site_symmetry_order
_atom_site_calc_flag
_atom_site_refinement_flags_posn
_atom_site_refinement_flags_adp
Fe1 Fe 0.35343(3) 0.52049(3) 0.26856(2) 0.01327(8) Uani 1 1 d . .
Ni1 Ni 0.30048(3) 0.90505(2) 0.26642(2) 0.01115(8) Uani 1 1 d . .
P1 P 0.37536(5) 0.75125(5) 0.36161(3) 0.01140(12) Uani 1 1 d . .
P2 P 0.18888(5) 0.83148(5) 0.20833(4) 0.01165(12) Uani 1 1 d . .
C1 C 0.4462(2) 0.5934(2) 0.32344(14) 0.0129(4) Uani 1 1 d . .
C2 C 0.4423(2) 0.4719(2) 0.36972(15) 0.0165(5) Uani 1 1 d . .
H2 H 0.4018 0.4572 0.4299 0.020 Uiso 1 1 calc R U
C3 C 0.5098(2) 0.3772(2) 0.30970(15) 0.0192(5) Uani 1 1 d . .
H3 H 0.5214 0.2885 0.3227 0.023 Uiso 1 1 calc R U
C4 C 0.5571(2) 0.4382(2) 0.22690(16) 0.0205(5) Uani 1 1 d . .
H4 H 0.6062 0.3969 0.1752 0.025 Uiso 1 1 calc R U
C5 C 0.5184(2) 0.5714(2) 0.23446(14) 0.0170(5) Uani 1 1 d . .
H5 H 0.5369 0.6346 0.1889 0.020 Uiso 1 1 calc R U
C6 C 0.1999(2) 0.6643(2) 0.22899(14) 0.0148(4) Uani 1 1 d . .
C7 C 0.1530(2) 0.6017(2) 0.31248(15) 0.0174(5) Uani 1 1 d . .
H7 H 0.1074 0.6415 0.3651 0.021 Uiso 1 1 calc R U
C8 C 0.1864(2) 0.4703(2) 0.30284(17) 0.0227(5) Uani 1 1 d . .
H8 H 0.1675 0.4068 0.3480 0.027 Uiso 1 1 calc R U
C9 C 0.2528(2) 0.4501(2) 0.21430(16) 0.0228(5) Uani 1 1 d . .
H9 H 0.2860 0.3707 0.1900 0.027 Uiso 1 1 calc R U
C10 C 0.2613(2) 0.5690(2) 0.16801(15) 0.0197(5) Uani 1 1 d . .
H10 H 0.3006 0.5829 0.1075 0.024 Uiso 1 1 calc R U
C11 C 0.5073(2) 0.7498(2) 0.40738(14) 0.0138(4) Uani 1 1 d . .
C12 C 0.4779(2) 0.8323(2) 0.46990(14) 0.0169(5) Uani 1 1 d . .
H12 H 0.3892 0.8891 0.4890 0.020 Uiso 1 1 calc R U
C13 C 0.5780(2) 0.8317(2) 0.50424(15) 0.0191(5) Uani 1 1 d . .
H13 H 0.5572 0.8880 0.5468 0.023 Uiso 1 1 calc R U
C14 C 0.7074(2) 0.7497(2) 0.47696(15) 0.0203(5) Uani 1 1 d . .
H14 H 0.7751 0.7492 0.5011 0.024 Uiso 1 1 calc R U
C15 C 0.7381(2) 0.6681(2) 0.41417(15) 0.0200(5) Uani 1 1 d . .
H15 H 0.8271 0.6123 0.3948 0.024 Uiso 1 1 calc R U
C16 C 0.6386(2) 0.6682(2) 0.37954(14) 0.0164(5) Uani 1 1 d . .
H16 H 0.6601 0.6122 0.3366 0.020 Uiso 1 1 calc R U
C17 C 0.2422(2) 0.7445(2) 0.45909(14) 0.0141(4) Uani 1 1 d . .
C18 C 0.2644(2) 0.6605(2) 0.53418(14) 0.0162(4) Uani 1 1 d . .
H18 H 0.3522 0.6046 0.5363 0.019 Uiso 1 1 calc R U
C19 C 0.1584(2) 0.6587(2) 0.60572(15) 0.0189(5) Uani 1 1 d . .
H19 H 0.1739 0.6005 0.6562 0.023 Uiso 1 1 calc R U
C20 C 0.0300(2) 0.7414(2) 0.60387(15) 0.0199(5) Uani 1 1 d . .
H20 H -0.0420 0.7396 0.6530 0.024 Uiso 1 1 calc R U
C21 C 0.0069(2) 0.8265(2) 0.53037(15) 0.0201(5) Uani 1 1 d . .
H21 H -0.0808 0.8834 0.5292 0.024 Uiso 1 1 calc R U
C22 C 0.1124(2) 0.8283(2) 0.45823(15) 0.0164(5) Uani 1 1 d . .
H22 H 0.0963 0.8869 0.4080 0.020 Uiso 1 1 calc R U
C23 C 0.2331(2) 0.8529(2) 0.08920(14) 0.0150(4) Uani 1 1 d . .
C24 C 0.1490(2) 0.8584(2) 0.03859(15) 0.0226(5) Uani 1 1 d . .
H24 H 0.0622 0.8563 0.0664 0.027 Uiso 1 1 calc R U
C25 C 0.1916(3) 0.8668(3) -0.05205(16) 0.0290(6) Uani 1 1 d . .
H25 H 0.1343 0.8701 -0.0861 0.035 Uiso 1 1 calc R U
C26 C 0.3181(3) 0.8703(2) -0.09279(16) 0.0274(6) Uani 1 1 d . .
H26 H 0.3478 0.8748 -0.1547 0.033 Uiso 1 1 calc R U
C27 C 0.4008(3) 0.8674(2) -0.04357(16) 0.0273(6) Uani 1 1 d . .
H27 H 0.4868 0.8713 -0.0717 0.033 Uiso 1 1 calc R U
C28 C 0.3586(2) 0.8587(2) 0.04708(15) 0.0210(5) Uani 1 1 d . .
H28 H 0.4161 0.8567 0.0806 0.025 Uiso 1 1 calc R U
C29 C 0.0086(2) 0.9124(2) 0.24265(14) 0.0133(4) Uani 1 1 d . .
C30 C -0.0796(2) 0.8534(2) 0.24268(15) 0.0159(5) Uani 1 1 d . .
H30 H -0.0462 0.7718 0.2211 0.019 Uiso 1 1 calc R U
C31 C -0.2157(2) 0.9124(2) 0.27381(15) 0.0177(5) Uani 1 1 d . .
H31 H -0.2751 0.8721 0.2725 0.021 Uiso 1 1 calc R U
C32 C -0.2647(2) 1.0301(2) 0.30673(15) 0.0188(5) Uani 1 1 d . .
H32 H -0.3577 1.0697 0.3295 0.023 Uiso 1 1 calc R U
C33 C -0.1783(2) 1.0903(2) 0.30647(16) 0.0217(5) Uani 1 1 d . .
H33 H -0.2122 1.1715 0.3286 0.026 Uiso 1 1 calc R U
C34 C -0.0421(2) 1.0323(2) 0.27391(15) 0.0178(5) Uani 1 1 d . .
H34 H 0.0167 1.0747 0.2730 0.021 Uiso 1 1 calc R U
C35 C 0.3572(2) 1.0312(2) 0.28384(14) 0.0154(4) Uani 1 1 d . .
S1 S 0.27392(5) 1.09895(5) 0.20222(4) 0.01671(12) Uani 1 1 d . .
F1 F 0.30539(13) 1.08644(12) 0.36195(9) 0.0233(3) Uani 1 1 d . .
F2 F 0.49003(12) 1.01288(13) 0.26533(9) 0.0248(3) Uani 1 1 d . .
C36 C 0.7972(3) 0.5187(3) 0.04131(16) 0.0283(6) Uani 1 1 d . .
H36 H 0.7984 0.4452 0.0209 0.034 Uiso 1 1 calc R U
C37 C 0.7236(3) 0.6396(3) 0.01027(17) 0.0323(6) Uani 1 1 d . .
H37 H 0.6743 0.6486 -0.0307 0.039 Uiso 1 1 calc R U
C38 C 0.7213(3) 0.7481(3) 0.03873(17) 0.0319(6) Uani 1 1 d . .
H38 H 0.6711 0.8315 0.0173 0.038 Uiso 1 1 calc R U
C39 C 0.7930(3) 0.7333(3) 0.09866(19) 0.0358(7) Uani 1 1 d . .
H39 H 0.7925 0.8069 0.1185 0.043 Uiso 1 1 calc R U
C40 C 0.8658(3) 0.6113(3) 0.12996(18) 0.0341(6) Uani 1 1 d . .
H40 H 0.9142 0.6023 0.1716 0.041 Uiso 1 1 calc R U
C41 C 0.8695(2) 0.5023(3) 0.10179(16) 0.0269(6) Uani 1 1 d . .
C42 C 0.9483(3) 0.3693(3) 0.13573(19) 0.0374(7) Uani 1 1 d . .
H42A H 1.0053 0.3756 0.1690 0.056 Uiso 1 1 calc R U
H42B H 1.0037 0.3189 0.0864 0.056 Uiso 1 1 calc R U
H42C H 0.8870 0.3269 0.1738 0.056 Uiso 1 1 calc R U

loop_
_atom_site_aniso_label
_atom_site_aniso_U_11
_atom_site_aniso_U_22
_atom_site_aniso_U_33
_atom_site_aniso_U_23
_atom_site_aniso_U_13
_atom_site_aniso_U_12
Fe1 0.01639(16) 0.01048(16) 0.01456(17) -0.00001(12) -0.00634(12) -0.00510(12)
Ni1 0.01210(14) 0.01058(14) 0.01300(15) 0.00165(10) -0.00556(10) -0.00589(11)
P1 0.0122(3) 0.0115(3) 0.0122(3) 0.0008(2) -0.0050(2) -0.0055(2)
P2 0.0122(3) 0.0118(3) 0.0127(3) 0.0007(2) -0.0050(2) -0.0054(2)
C1 0.0119(10) 0.0132(10) 0.0153(11) -0.0006(8) -0.0057(8) -0.0049(8)
C2 0.0163(11) 0.0166(11) 0.0175(11) 0.0016(9) -0.0083(9) -0.0052(9)
C3 0.0180(11) 0.0118(11) 0.0265(13) -0.0007(9) -0.0102(10) -0.0010(9)
C4 0.0185(12) 0.0191(12) 0.0231(13) -0.0058(10) -0.0038(9) -0.0046(9)
C5 0.0159(11) 0.0186(11) 0.0177(11) -0.0007(9) -0.0037(9) -0.0082(9)
C6 0.0138(10) 0.0145(11) 0.0197(12) -0.0002(9) -0.0081(9) -0.0067(9)
C7 0.0169(11) 0.0186(11) 0.0207(12) 0.0020(9) -0.0070(9) -0.0105(9)
C8 0.0247(13) 0.0178(12) 0.0333(14) 0.0048(10) -0.0152(11) -0.0132(10)
C9 0.0333(14) 0.0150(11) 0.0305(14) -0.0026(10) -0.0210(11) -0.0093(10)
C10 0.0266(13) 0.0164(11) 0.0202(12) -0.0033(9) -0.0124(10) -0.0060(10)
C11 0.0170(11) 0.0138(10) 0.0145(11) 0.0065(8) -0.0081(8) -0.0101(9)
C12 0.0202(11) 0.0150(11) 0.0169(11) 0.0033(9) -0.0075(9) -0.0080(9)
C13 0.0271(13) 0.0187(11) 0.0179(12) 0.0043(9) -0.0104(10) -0.0143(10)
C14 0.0231(12) 0.0219(12) 0.0238(13) 0.0086(10) -0.0146(10) -0.0152(10)
C15 0.0173(11) 0.0190(12) 0.0268(13) 0.0043(10) -0.0095(10) -0.0098(9)
C16 0.0181(11) 0.0165(11) 0.0166(11) 0.0011(9) -0.0052(9) -0.0089(9)
C17 0.0175(11) 0.0135(10) 0.0145(11) -0.0026(8) -0.0044(8) -0.0080(9)
C18 0.0195(11) 0.0144(11) 0.0157(11) -0.0025(9) -0.0046(9) -0.0064(9)
C19 0.0270(12) 0.0161(11) 0.0153(11) 0.0000(9) -0.0033(9) -0.0117(10)
C20 0.0211(12) 0.0224(12) 0.0197(12) -0.0075(9) 0.0031(9) -0.0148(10)
C21 0.0168(11) 0.0209(12) 0.0252(13) -0.0078(10) -0.0030(9) -0.0082(9)
C22 0.0181(11) 0.0154(11) 0.0176(11) -0.0010(9) -0.0061(9) -0.0067(9)
C23 0.0183(11) 0.0112(10) 0.0146(11) 0.0016(8) -0.0057(9) -0.0044(9)
C24 0.0220(12) 0.0282(13) 0.0190(12) 0.0000(10) -0.0087(10) -0.0086(10)
C25 0.0337(15) 0.0363(15) 0.0203(13) 0.0002(11) -0.0161(11) -0.0102(12)
C26 0.0338(14) 0.0270(13) 0.0136(12) 0.0012(10) -0.0039(10) -0.0055(11)
C27 0.0259(13) 0.0317(14) 0.0186(13) 0.0028(10) 0.0004(10) -0.0113(11)
C28 0.0186(12) 0.0251(12) 0.0194(12) 0.0004(10) -0.0058(9) -0.0079(10)
C29 0.0121(10) 0.0149(11) 0.0137(11) 0.0023(8) -0.0059(8) -0.0054(8)
C30 0.0162(11) 0.0120(10) 0.0221(12) -0.0006(9) -0.0079(9) -0.0058(9)
C31 0.0174(11) 0.0152(11) 0.0245(12) 0.0046(9) -0.0096(9) -0.0097(9)
C32 0.0136(11) 0.0234(12) 0.0190(12) -0.0008(9) -0.0047(9) -0.0063(9)
C33 0.0190(12) 0.0178(12) 0.0314(14) -0.0091(10) -0.0080(10) -0.0048(9)
C34 0.0177(11) 0.0169(11) 0.0231(12) -0.0023(9) -0.0075(9) -0.0087(9)
C35 0.0153(11) 0.0145(11) 0.0181(11) 0.0001(9) -0.0060(9) -0.0063(9)
S1 0.0183(3) 0.0145(3) 0.0201(3) 0.0051(2) -0.0085(2) -0.0091(2)
F1 0.0288(8) 0.0221(7) 0.0236(7) -0.0055(6) -0.0096(6) -0.0096(6)
F2 0.0151(7) 0.0263(7) 0.0383(8) 0.0035(6) -0.0116(6) -0.0123(6)
C36 0.0306(14) 0.0357(15) 0.0224(13) -0.0083(11) -0.0015(11) -0.0166(12)
C37 0.0345(15) 0.0411(16) 0.0239(14) -0.0036(12) -0.0085(11) -0.0147(13)
C38 0.0344(15) 0.0339(15) 0.0245(14) -0.0014(11) -0.0037(11) -0.0122(12)
C39 0.0436(17) 0.0337(15) 0.0364(16) -0.0081(12) -0.0103(13) -0.0175(13)
C40 0.0370(16) 0.0401(16) 0.0341(16) -0.0057(12) -0.0150(12) -0.0171(13)
C41 0.0250(13) 0.0324(14) 0.0227(13) -0.0029(11) 0.0007(10) -0.0142(11)
C42 0.0351(16) 0.0388(16) 0.0352(16) 0.0009(13) -0.0086(13) -0.0117(13)

loop_
_atom_type_symbol
_atom_type_description
_atom_type_scat_dispersion_real
_atom_type_scat_dispersion_imag
_atom_type_scat_source
C C 0.0033 0.0016 'International Tables Vol C Tables 4.2.6.8 and 6.1.1.4'
H H 0.0000 0.0000 'International Tables Vol C Tables 4.2.6.8 and 6.1.1.4'
F F 0.0171 0.0103 'International Tables Vol C Tables 4.2.6.8 and 6.1.1.4'
P P 0.1023 0.0942 'International Tables Vol C Tables 4.2.6.8 and 6.1.1.4'
S S 0.1246 0.1234 'International Tables Vol C Tables 4.2.6.8 and 6.1.1.4'
Fe Fe 0.3463 0.8444 'International Tables Vol C Tables 4.2.6.8 and 6.1.1.4'
Ni Ni 0.3393 1.1124 'International Tables Vol C Tables 4.2.6.8 and 6.1.1.4'

loop_
_geom_angle_atom_site_label_1
_geom_angle_atom_site_label_2
_geom_angle_atom_site_label_3
_geom_angle
C1 Fe1 C6 109.71(8)
C1 Fe1 C2 41.46(8)
C6 Fe1 C2 138.38(9)
C1 Fe1 C7 109.90(9)
C6 Fe1 C7 41.45(9)
C2 Fe1 C7 110.22(9)
C1 Fe1 C5 41.55(8)
C6 Fe1 C5 110.61(9)
C2 Fe1 C5 69.34(9)
C7 Fe1 C5 139.04(9)
C1 Fe1 C10 139.06(9)
C6 Fe1 C10 41.28(9)
C2 Fe1 C10 179.11(9)
C7 Fe1 C10 69.00(9)
C5 Fe1 C10 111.52(9)
C1 Fe1 C8 138.39(9)
C6 Fe1 C8 69.05(9)
C2 Fe1 C8 110.83(9)
C7 Fe1 C8 40.62(9)
C5 Fe1 C8 179.64(9)
C10 Fe1 C8 68.31(10)
C1 Fe1 C3 69.16(9)
C6 Fe1 C3 178.87(9)
C2 Fe1 C3 40.68(9)
C7 Fe1 C3 138.63(9)
C5 Fe1 C3 68.63(9)
C10 Fe1 C3 139.67(9)
C8 Fe1 C3 111.71(9)
C1 Fe1 C4 69.04(9)
C6 Fe1 C4 139.48(9)
C2 Fe1 C4 68.46(9)
C7 Fe1 C4 178.67(9)
C5 Fe1 C4 40.62(9)
C10 Fe1 C4 112.32(10)
C8 Fe1 C4 139.72(9)
C3 Fe1 C4 40.41(9)
C1 Fe1 C9 178.16(9)
C6 Fe1 C9 68.84(9)
C2 Fe1 C9 138.96(9)
C7 Fe1 C9 68.27(10)
C5 Fe1 C9 139.79(10)
C10 Fe1 C9 40.48(9)
C8 Fe1 C9 40.27(10)
C3 Fe1 C9 112.28(9)
C4 Fe1 C9 112.79(10)
C35 Ni1 P1 101.06(7)
C35 Ni1 S1 49.66(7)
P1 Ni1 S1 150.72(2)
C35 Ni1 P2 154.19(7)
P1 Ni1 P2 104.53(2)
S1 Ni1 P2 104.69(2)
C1 P1 C17 106.29(10)
C1 P1 C11 101.14(10)
C17 P1 C11 102.73(10)
C1 P1 Ni1 114.14(7)
C17 P1 Ni1 110.63(7)
C11 P1 Ni1 120.41(7)
C6 P2 C23 101.23(10)
C6 P2 C29 100.62(10)
C23 P2 C29 106.43(10)
C6 P2 Ni1 121.86(7)
C23 P2 Ni1 112.60(7)
C29 P2 Ni1 112.37(7)
C2 C1 C5 107.49(19)
C2 C1 P1 129.86(17)
C5 C1 P1 122.64(16)
C2 C1 Fe1 69.93(12)
C5 C1 Fe1 69.96(12)
P1 C1 Fe1 124.59(11)
C3 C2 C1 107.99(19)
C3 C2 Fe1 70.33(13)
C1 C2 Fe1 68.61(12)
C3 C2 H2 126.0
C1 C2 H2 126.0
Fe1 C2 H2 126.6
C4 C3 C2 108.3(2)
C4 C3 Fe1 70.03(13)
C2 C3 Fe1 68.99(12)
C4 C3 H3 125.8
C2 C3 H3 125.8
Fe1 C3 H3 126.7
C3 C4 C5 108.4(2)
C3 C4 Fe1 69.56(13)
C5 C4 Fe1 68.86(12)
C3 C4 H4 125.8
C5 C4 H4 125.8
Fe1 C4 H4 127.4
C4 C5 C1 107.76(19)
C4 C5 Fe1 70.52(13)
C1 C5 Fe1 68.49(12)
C4 C5 H5 126.1
C1 C5 H5 126.1
Fe1 C5 H5 126.4
C7 C6 C10 107.22(19)
C7 C6 P2 125.17(17)
C10 C6 P2 127.55(17)
C7 C6 Fe1 69.52(12)
C10 C6 Fe1 70.28(12)
P2 C6 Fe1 123.11(11)
C8 C7 C6 108.2(2)
C8 C7 Fe1 70.54(13)
C6 C7 Fe1 69.03(12)
C8 C7 H7 125.9
C6 C7 H7 125.9
Fe1 C7 H7 126.1
C9 C8 C7 108.3(2)
C9 C8 Fe1 70.20(13)
C7 C8 Fe1 68.83(12)
C9 C8 H8 125.9
C7 C8 H8 125.9
Fe1 C8 H8 126.7
C8 C9 C10 108.4(2)
C8 C9 Fe1 69.53(13)
C10 C9 Fe1 69.26(12)
C8 C9 H9 125.8
C10 C9 H9 125.8
Fe1 C9 H9 127.0
C9 C10 C6 107.9(2)
C9 C10 Fe1 70.26(13)
C6 C10 Fe1 68.44(12)
C9 C10 H10 126.1
C6 C10 H10 126.1
Fe1 C10 H10 126.8
C16 C11 C12 118.9(2)
C16 C11 P1 120.92(17)
C12 C11 P1 120.17(16)
C13 C12 C11 120.2(2)
C13 C12 H12 119.9
C11 C12 H12 119.9
C14 C13 C12 120.6(2)
C14 C13 H13 119.7
C12 C13 H13 119.7
C13 C14 C15 119.8(2)
C13 C14 H14 120.1
C15 C14 H14 120.1
C14 C15 C16 120.0(2)
C14 C15 H15 120.0
C16 C15 H15 120.0
C11 C16 C15 120.6(2)
C11 C16 H16 119.7
C15 C16 H16 119.7
C18 C17 C22 119.0(2)
C18 C17 P1 122.94(17)
C22 C17 P1 118.09(16)
C19 C18 C17 120.1(2)
C19 C18 H18 119.9
C17 C18 H18 119.9
C20 C19 C18 120.4(2)
C20 C19 H19 119.8
C18 C19 H19 119.8
C19 C20 C21 120.0(2)
C19 C20 H20 120.0
C21 C20 H20 120.0
C22 C21 C20 119.9(2)
C22 C21 H21 120.0
C20 C21 H21 120.0
C21 C22 C17 120.5(2)
C21 C22 H22 119.7
C17 C22 H22 119.7
C28 C23 C24 118.8(2)
C28 C23 P2 118.03(17)
C24 C23 P2 123.13(17)
C25 C24 C23 120.4(2)
C25 C24 H24 119.8
C23 C24 H24 119.8
C26 C25 C24 119.9(2)
C26 C25 H25 120.0
C24 C25 H25 120.0
C27 C26 C25 120.1(2)
C27 C26 H26 119.9
C25 C26 H26 119.9
C26 C27 C28 120.1(2)
C26 C27 H27 119.9
C28 C27 H27 119.9
C23 C28 C27 120.6(2)
C23 C28 H28 119.7
C27 C28 H28 119.7
C30 C29 C34 118.9(2)
C30 C29 P2 121.31(16)
C34 C29 P2 119.68(16)
C31 C30 C29 120.7(2)
C31 C30 H30 119.6
C29 C30 H30 119.6
C32 C31 C30 119.9(2)
C32 C31 H31 120.1
C30 C31 H31 120.1
C33 C32 C31 120.0(2)
C33 C32 H32 120.0
C31 C32 H32 120.0
C32 C33 C34 120.2(2)
C32 C33 H33 119.9
C34 C33 H33 119.9
C33 C34 C29 120.2(2)
C33 C34 H34 119.9
C29 C34 H34 119.9
F2 C35 F1 103.48(16)
F2 C35 S1 118.95(15)
F1 C35 S1 118.11(15)
F2 C35 Ni1 120.77(15)
F1 C35 Ni1 120.33(14)
S1 C35 Ni1 74.36(9)
C35 S1 Ni1 55.98(7)
C37 C36 C41 121.3(2)
C37 C36 H36 119.4
C41 C36 H36 119.4
C36 C37 C38 120.2(3)
C36 C37 H37 119.9
C38 C37 H37 119.9
C39 C38 C37 119.2(3)
C39 C38 H38 120.4
C37 C38 H38 120.4
C40 C39 C38 120.1(3)
C40 C39 H39 119.9
C38 C39 H39 119.9
C39 C40 C41 121.3(3)
C39 C40 H40 119.4
C41 C40 H40 119.4
C40 C41 C36 117.9(2)
C40 C41 C42 121.5(2)
C36 C41 C42 120.5(2)
C41 C42 H42A 109.5
C41 C42 H42B 109.5
H42A C42 H42B 109.5
C41 C42 H42C 109.5
H42A C42 H42C 109.5
H42B C42 H42C 109.5

loop_
_geom_bond_atom_site_label_1
_geom_bond_atom_site_label_2
_geom_bond_distance
Fe1 C1 2.018(2)
Fe1 C6 2.025(2)
Fe1 C2 2.035(2)
Fe1 C7 2.032(2)
Fe1 C5 2.037(2)
Fe1 C10 2.050(2)
Fe1 C8 2.054(2)
Fe1 C3 2.053(2)
Fe1 C4 2.059(2)
Fe1 C9 2.063(2)
Ni1 C35 1.873(2)
Ni1 P1 2.1546(6)
Ni1 S1 2.1755(6)
Ni1 P2 2.2312(6)
P1 C1 1.809(2)
P1 C17 1.827(2)
P1 C11 1.837(2)
P2 C6 1.817(2)
P2 C23 1.822(2)
P2 C29 1.830(2)
C1 C2 1.435(3)
C1 C5 1.438(3)
C2 C3 1.421(3)
C2 H2 0.9500
C3 C4 1.420(3)
C3 H3 0.9500
C4 C5 1.422(3)
C4 H4 0.9500
C5 H5 0.9500
C6 C7 1.436(3)
C6 C10 1.437(3)
C7 C8 1.419(3)
C7 H7 0.9500
C8 C9 1.417(3)
C8 H8 0.9500
C9 C10 1.423(3)
C9 H9 0.9500
C10 H10 0.9500
C11 C16 1.397(3)
C11 C12 1.396(3)
C12 C13 1.392(3)
C12 H12 0.9500
C13 C14 1.382(3)
C13 H13 0.9500
C14 C15 1.388(3)
C14 H14 0.9500
C15 C16 1.391(3)
C15 H15 0.9500
C16 H16 0.9500
C17 C18 1.399(3)
C17 C22 1.402(3)
C18 C19 1.390(3)
C18 H18 0.9500
C19 C20 1.389(3)
C19 H19 0.9500
C20 C21 1.387(3)
C20 H20 0.9500
C21 C22 1.392(3)
C21 H21 0.9500
C22 H22 0.9500
C23 C28 1.389(3)
C23 C24 1.400(3)
C24 C25 1.389(3)
C24 H24 0.9500
C25 C26 1.387(4)
C25 H25 0.9500
C26 C27 1.379(4)
C26 H26 0.9500
C27 C28 1.389(3)
C27 H27 0.9500
C28 H28 0.9500
C29 C30 1.393(3)
C29 C34 1.392(3)
C30 C31 1.386(3)
C30 H30 0.9500
C31 C32 1.384(3)
C31 H31 0.9500
C32 C33 1.383(3)
C32 H32 0.9500
C33 C34 1.389(3)
C33 H33 0.9500
C34 H34 0.9500
C35 F2 1.370(2)
C35 F1 1.385(3)
C35 S1 1.722(2)
C36 C37 1.379(4)
C36 C41 1.389(4)
C36 H36 0.9500
C37 C38 1.388(4)
C37 H37 0.9500
C38 C39 1.381(4)
C38 H38 0.9500
C39 C40 1.387(4)
C39 H39 0.9500
C40 C41 1.384(4)
C40 H40 0.9500
C41 C42 1.508(4)
C42 H42A 0.9800
C42 H42B 0.9800
C42 H42C 0.9800
